data_4517137
loop_
_publ_author_name
'Shipman, Patrick O.'
'Cui, Chengzhong'
'Lupinska, Patrycja'
'Lalancette, Roger A.'
'Sheridan, John B.'
'J\"akle, Frieder'

_publ_section_title
;
 Nitroxide-Mediated Controlled Free Radical Polymerization of the Chelate
 Monomer 4-Styryl-tris(2-pyridyl)borate (StTpyb) and Supramolecular
 Assembly via Metal Complexation
;
_journal_issue 12
_journal_name_full 'ACS Macro Letters'
_journal_page_first 1056
_journal_paper_doi 10.1021/mz400462h
_journal_volume 2
_journal_year 2013
_chemical_formula_moiety 'C23 H20 B N3'
_chemical_formula_sum 'C23 H20 B N3'
_chemical_formula_weight 349.23
_space_group_IT_number 14
_space_group_name_Hall '-P 2yn'
_space_group_name_H-M_alt 'P 1 21/n 1'
_symmetry_cell_setting monoclinic
_symmetry_space_group_name_Hall '-P 2yn'
_symmetry_space_group_name_H-M 'P 1 21/n 1'
_atom_sites_solution_hydrogens geom
_atom_sites_solution_primary direct
_atom_sites_solution_secondary difmap
_audit_creation_method SHELXL-97
_cell_angle_alpha 90.00
_cell_angle_beta 97.688(1)
_cell_angle_gamma 90.00
_cell_formula_units_Z 4
_cell_length_a 11.8959(2)
_cell_length_b 9.1565(2)
_cell_length_c 17.3296(3)
_cell_measurement_reflns_used 9987
_cell_measurement_temperature 100(2)
_cell_measurement_theta_max 66.79
_cell_measurement_theta_min 4.26
_cell_volume 1870.66(6)
_computing_cell_refinement 'APEX 2'
_computing_data_collection 'APEX 2 (Bruker, 2006)'
_computing_data_reduction 'SAINT (Bruker, 2005)'
_computing_molecular_graphics SHELXTL
_computing_publication_material SHELXTL
_computing_structure_refinement SHELXTL
_computing_structure_solution 'SHELXTL (Sheldrick, 2008b)'
_diffrn_ambient_temperature 100(2)
_diffrn_measured_fraction_theta_full 0.966
_diffrn_measured_fraction_theta_max 0.966
_diffrn_measurement_device_type 'Bruker SMART CCD Apex-II area-detector'
_diffrn_measurement_method '\f and \w'
_diffrn_radiation_monochromator graphite
_diffrn_radiation_source 'fine-focus sealed tube'
_diffrn_radiation_type CuK\a
_diffrn_radiation_wavelength 1.54178
_diffrn_reflns_av_R_equivalents 0.041
_diffrn_reflns_av_sigmaI/netI 0.029
_diffrn_reflns_limit_h_max 14
_diffrn_reflns_limit_h_min -14
_diffrn_reflns_limit_k_max 10
_diffrn_reflns_limit_k_min -10
_diffrn_reflns_limit_l_max 20
_diffrn_reflns_limit_l_min -20
_diffrn_reflns_number 14455
_diffrn_reflns_theta_full 67.21
_diffrn_reflns_theta_max 67.21
_diffrn_reflns_theta_min 4.26
_diffrn_standards_decay_% 0
_diffrn_standards_number 0
_exptl_absorpt_coefficient_mu 0.565
_exptl_absorpt_correction_T_max 0.9201
_exptl_absorpt_correction_T_min 0.8355
_exptl_absorpt_correction_type numerical
_exptl_absorpt_process_details 'SADABS (Sheldrick, 2008a)'
_exptl_crystal_colour colourless
_exptl_crystal_density_diffrn 1.240
_exptl_crystal_density_method 'not measured'
_exptl_crystal_description block
_exptl_crystal_F_000 736
_exptl_crystal_size_max 0.33
_exptl_crystal_size_mid 0.16
_exptl_crystal_size_min 0.15
_refine_diff_density_max 0.32
_refine_diff_density_min -0.26
_refine_diff_density_rms 0.04
_refine_ls_extinction_coef 0.0013(2)
_refine_ls_extinction_expression Fc^*^=kFc[1+0.001xFc^2^\l^3^/sin(2\q)]^-1/4^
_refine_ls_extinction_method 'SHELXTL (Sheldrick, 2008b)'
_refine_ls_goodness_of_fit_ref 1.07
_refine_ls_hydrogen_treatment constr
_refine_ls_matrix_type full
_refine_ls_number_parameters 245
_refine_ls_number_reflns 3234
_refine_ls_number_restraints 0
_refine_ls_restrained_S_all 1.07
_refine_ls_R_factor_all 0.038
_refine_ls_R_factor_gt 0.035
_refine_ls_shift/su_max 0.00
_refine_ls_shift/su_mean 0.00
_refine_ls_structure_factor_coef Fsqd
_refine_ls_weighting_details 'calc w=1/[\s^2^(Fo^2^)+(0.0415P)^2^+0.6827P] where P=(Fo^2^+2Fc^2^)/3'
_refine_ls_weighting_scheme calc
_refine_ls_wR_factor_gt 0.090
_refine_ls_wR_factor_ref 0.093
_reflns_number_gt 2999
_reflns_number_total 3234
_reflns_threshold_expression I>2\s(I)
_cod_data_source_file mz400462h_si_002.cif
_cod_data_source_block StyBpyr3H
_cod_depositor_comments
;
The following automatic conversions were performed:

data item '_exptl_absorpt_correction_type' value 'Numerical' was
changed to 'numerical' in accordance with the
/home/saulius/struct/COD-crude-data/automatic-downloads/DataCite-retrospective/ACS/depositions/lib/dictionaries/cif_core.dic
dictionary named 'cif_core.dic' version 2.4.2 last updated on
2011-04-26.

data item '_symmetry_cell_setting' value 'Monoclinic' was changed to
'monoclinic' in accordance with the
/home/saulius/struct/COD-crude-data/automatic-downloads/DataCite-retrospective/ACS/depositions/lib/dictionaries/cif_core.dic
dictionary named 'cif_core.dic' version 2.4.2 last updated on
2011-04-26.

Automatic conversion script
Id: cif_fix_values 6909 2019-04-08 15:41:33Z antanas 
;
_cod_original_sg_symbol_H-M 'P 21/n'
_cod_database_code 4517137

loop_
_symmetry_equiv_pos_as_xyz
'x, y, z'
'-x+1/2, y+1/2, -z+1/2'
'-x, -y, -z'
'x-1/2, -y-1/2, z-1/2'

loop_
_atom_site_label
_atom_site_type_symbol
_atom_site_fract_x
_atom_site_fract_y
_atom_site_fract_z
_atom_site_U_iso_or_equiv
_atom_site_adp_type
_atom_site_occupancy
_atom_site_symmetry_multiplicity
_atom_site_calc_flag
_atom_site_refinement_flags
B1 B 0.92799(11) 0.59165(15) 0.66715(8) 0.0186(3) Uani 1 1 d .
N1 N 0.83885(8) 0.54344(11) 0.79128(6) 0.0182(2) Uani 1 1 d .
H1 H 0.8325 0.4538 0.7730 0.022 Uiso 1 1 calc R
N2 N 0.92417(8) 0.32876(11) 0.72039(6) 0.0193(2) Uani 1 1 d .
N3 N 0.73115(9) 0.69526(12) 0.61320(6) 0.0240(3) Uani 1 1 d .
C1 C 0.88854(9) 0.64356(13) 0.74963(7) 0.0176(3) Uani 1 1 d .
C2 C 0.89670(10) 0.78468(13) 0.78061(7) 0.0204(3) Uani 1 1 d .
H2 H 0.9306 0.8596 0.7536 0.024 Uiso 1 1 calc R
C3 C 0.85639(10) 0.81703(14) 0.84968(7) 0.0212(3) Uani 1 1 d .
H3 H 0.8628 0.9136 0.8699 0.025 Uiso 1 1 calc R
C4 C 0.80633(10) 0.70833(14) 0.88982(7) 0.0225(3) Uani 1 1 d .
H4 H 0.7784 0.7291 0.9375 0.027 Uiso 1 1 calc R
C5 C 0.79843(10) 0.57067(14) 0.85862(7) 0.0210(3) Uani 1 1 d .
H5 H 0.7644 0.4945 0.8846 0.025 Uiso 1 1 calc R
C6 C 0.95803(11) 0.18933(13) 0.72793(7) 0.0218(3) Uani 1 1 d .
H6 H 0.9221 0.1272 0.7611 0.026 Uiso 1 1 calc R
C7 C 1.04253(11) 0.13173(14) 0.68982(7) 0.0230(3) Uani 1 1 d .
H7 H 1.0641 0.0321 0.6959 0.028 Uiso 1 1 calc R
C8 C 1.09483(11) 0.22465(14) 0.64236(7) 0.0238(3) Uani 1 1 d .
H8 H 1.1534 0.1895 0.6150 0.029 Uiso 1 1 calc R
C9 C 1.06077(11) 0.36895(14) 0.63525(7) 0.0224(3) Uani 1 1 d .
H9 H 1.0967 0.4329 0.6030 0.027 Uiso 1 1 calc R
C10 C 0.97426(10) 0.42231(13) 0.67477(7) 0.0176(3) Uani 1 1 d .
C11 C 0.81463(10) 0.59911(13) 0.60193(7) 0.0181(3) Uani 1 1 d .
C12 C 0.80426(10) 0.51372(14) 0.53427(7) 0.0214(3) Uani 1 1 d .
H12 H 0.8631 0.4474 0.5264 0.026 Uiso 1 1 calc R
C13 C 0.70958(11) 0.52454(15) 0.47870(8) 0.0264(3) Uani 1 1 d .
H13 H 0.7030 0.4666 0.4328 0.032 Uiso 1 1 calc R
C14 C 0.62473(11) 0.62155(15) 0.49134(8) 0.0294(3) Uani 1 1 d .
H14 H 0.5582 0.6313 0.4547 0.035 Uiso 1 1 calc R
C15 C 0.63954(11) 0.70376(15) 0.55877(8) 0.0282(3) Uani 1 1 d .
H15 H 0.5813 0.7706 0.5672 0.034 Uiso 1 1 calc R
C16 C 1.02667(10) 0.69893(13) 0.64180(7) 0.0177(3) Uani 1 1 d .
C17 C 1.01517(10) 0.77638(13) 0.57173(7) 0.0188(3) Uani 1 1 d .
H17 H 0.9455 0.7702 0.5380 0.023 Uiso 1 1 calc R
C18 C 1.10188(10) 0.86230(13) 0.54950(7) 0.0190(3) Uani 1 1 d .
H18 H 1.0902 0.9123 0.5011 0.023 Uiso 1 1 calc R
C19 C 1.20549(10) 0.87629(13) 0.59695(7) 0.0182(3) Uani 1 1 d .
C20 C 1.21880(10) 0.80007(13) 0.66785(7) 0.0209(3) Uani 1 1 d .
H20 H 1.2883 0.8073 0.7018 0.025 Uiso 1 1 calc R
C21 C 1.13201(10) 0.71459(13) 0.68898(7) 0.0202(3) Uani 1 1 d .
H21 H 1.1439 0.6643 0.7373 0.024 Uiso 1 1 calc R
C22 C 1.29402(10) 0.97114(13) 0.57234(7) 0.0208(3) Uani 1 1 d .
H22 H 1.2729 1.0275 0.5267 0.025 Uiso 1 1 calc R
C23 C 1.39967(11) 0.98699(16) 0.60651(8) 0.0291(3) Uani 1 1 d .
H23B H 1.4256 0.9334 0.6524 0.035 Uiso 1 1 calc R
H23A H 1.4496 1.0519 0.5852 0.035 Uiso 1 1 calc R

loop_
_atom_site_aniso_label
_atom_site_aniso_U_11
_atom_site_aniso_U_22
_atom_site_aniso_U_33
_atom_site_aniso_U_23
_atom_site_aniso_U_13
_atom_site_aniso_U_12
B1 0.0208(7) 0.0166(7) 0.0190(7) 0.0002(5) 0.0046(5) 0.0001(5)
N1 0.0190(5) 0.0151(5) 0.0209(5) -0.0005(4) 0.0035(4) 0.0012(4)
N2 0.0208(5) 0.0164(5) 0.0209(5) -0.0013(4) 0.0040(4) -0.0019(4)
N3 0.0220(5) 0.0202(5) 0.0294(6) 0.0009(4) 0.0023(4) 0.0009(4)
C1 0.0144(5) 0.0182(6) 0.0197(6) 0.0026(5) 0.0013(4) 0.0025(5)
C2 0.0201(6) 0.0175(6) 0.0239(6) 0.0019(5) 0.0047(5) 0.0012(5)
C3 0.0202(6) 0.0181(6) 0.0251(7) -0.0030(5) 0.0021(5) 0.0037(5)
C4 0.0235(6) 0.0246(7) 0.0200(6) 0.0001(5) 0.0053(5) 0.0065(5)
C5 0.0212(6) 0.0218(6) 0.0209(6) 0.0036(5) 0.0063(5) 0.0035(5)
C6 0.0261(6) 0.0160(6) 0.0236(6) -0.0002(5) 0.0044(5) -0.0025(5)
C7 0.0277(7) 0.0158(6) 0.0252(7) -0.0018(5) 0.0021(5) 0.0020(5)
C8 0.0257(6) 0.0228(7) 0.0235(6) -0.0033(5) 0.0058(5) 0.0045(5)
C9 0.0262(6) 0.0212(7) 0.0209(6) 0.0009(5) 0.0069(5) 0.0004(5)
C10 0.0184(6) 0.0179(6) 0.0157(6) -0.0012(4) 0.0000(4) -0.0012(5)
C11 0.0192(6) 0.0143(6) 0.0219(6) 0.0039(5) 0.0065(5) -0.0027(5)
C12 0.0223(6) 0.0209(6) 0.0221(6) 0.0019(5) 0.0074(5) -0.0030(5)
C13 0.0306(7) 0.0278(7) 0.0207(6) 0.0010(5) 0.0025(5) -0.0087(6)
C14 0.0245(7) 0.0299(7) 0.0312(7) 0.0083(6) -0.0052(5) -0.0063(6)
C15 0.0226(6) 0.0229(7) 0.0379(8) 0.0046(6) -0.0001(6) 0.0020(5)
C16 0.0204(6) 0.0134(6) 0.0200(6) -0.0024(4) 0.0053(5) 0.0025(5)
C17 0.0182(6) 0.0182(6) 0.0197(6) -0.0009(5) 0.0013(5) 0.0006(5)
C18 0.0231(6) 0.0173(6) 0.0170(6) 0.0007(4) 0.0040(5) 0.0014(5)
C19 0.0192(6) 0.0157(6) 0.0205(6) -0.0028(5) 0.0055(5) 0.0018(5)
C20 0.0181(6) 0.0221(6) 0.0217(6) -0.0006(5) 0.0000(5) 0.0015(5)
C21 0.0236(6) 0.0191(6) 0.0179(6) 0.0026(5) 0.0031(5) 0.0017(5)
C22 0.0233(6) 0.0192(6) 0.0208(6) -0.0012(5) 0.0057(5) 0.0006(5)
C23 0.0234(6) 0.0309(8) 0.0329(7) 0.0048(6) 0.0038(5) -0.0049(6)

loop_
_atom_type_symbol
_atom_type_description
_atom_type_scat_dispersion_real
_atom_type_scat_dispersion_imag
_atom_type_scat_source
C C 0.0181 0.0091 'International Tables Vol C Tables 4.2.6.8 and 6.1.1.4'
H H 0.0000 0.0000 'International Tables Vol C Tables 4.2.6.8 and 6.1.1.4'
N N 0.0311 0.0180 'International Tables Vol C Tables 4.2.6.8 and 6.1.1.4'
B B 0.0090 0.0039 'International Tables Vol C Tables 4.2.6.8 and 6.1.1.4'

loop_
_geom_angle_atom_site_label_1
_geom_angle_atom_site_label_2
_geom_angle_atom_site_label_3
_geom_angle
C1 B1 C16 111.16(10)
C1 B1 C11 106.54(9)
C16 B1 C11 110.08(10)
C1 B1 C10 109.65(10)
C16 B1 C10 110.08(10)
C11 B1 C10 109.26(10)
C5 N1 C1 124.83(11)
C5 N1 H1 117.6
C1 N1 H1 117.6
C6 N2 C10 120.58(10)
C15 N3 C11 118.38(11)
N1 C1 C2 115.79(11)
N1 C1 B1 117.87(10)
C2 C1 B1 126.28(11)
C3 C2 C1 121.15(12)
C3 C2 H2 119.4
C1 C2 H2 119.4
C2 C3 C4 120.08(11)
C2 C3 H3 120.0
C4 C3 H3 120.0
C5 C4 C3 118.15(11)
C5 C4 H4 120.9
C3 C4 H4 120.9
N1 C5 C4 119.99(12)
N1 C5 H5 120.0
C4 C5 H5 120.0
N2 C6 C7 123.13(12)
N2 C6 H6 118.4
C7 C6 H6 118.4
C6 C7 C8 117.56(11)
C6 C7 H7 121.2
C8 C7 H7 121.2
C9 C8 C7 119.31(12)
C9 C8 H8 120.3
C7 C8 H8 120.3
C8 C9 C10 121.08(12)
C8 C9 H9 119.5
C10 C9 H9 119.5
N2 C10 C9 118.31(11)
N2 C10 B1 118.28(10)
C9 C10 B1 123.39(11)
N3 C11 C12 119.81(11)
N3 C11 B1 118.44(10)
C12 C11 B1 121.70(10)
C13 C12 C11 120.98(12)
C13 C12 H12 119.5
C11 C12 H12 119.5
C14 C13 C12 118.61(12)
C14 C13 H13 120.7
C12 C13 H13 120.7
C15 C14 C13 118.07(12)
C15 C14 H14 121.0
C13 C14 H14 121.0
N3 C15 C14 124.16(13)
N3 C15 H15 117.9
C14 C15 H15 117.9
C17 C16 C21 115.39(11)
C17 C16 B1 123.24(11)
C21 C16 B1 121.33(10)
C18 C17 C16 122.51(11)
C18 C17 H17 118.7
C16 C17 H17 118.7
C17 C18 C19 121.23(11)
C17 C18 H18 119.4
C19 C18 H18 119.4
C18 C19 C20 117.28(11)
C18 C19 C22 119.62(11)
C20 C19 C22 123.09(11)
C21 C20 C19 120.82(11)
C21 C20 H20 119.6
C19 C20 H20 119.6
C20 C21 C16 122.78(11)
C20 C21 H21 118.6
C16 C21 H21 118.6
C23 C22 C19 127.48(12)
C23 C22 H22 116.3
C19 C22 H22 116.3
C22 C23 H23B 120.0
C22 C23 H23A 120.0
H23B C23 H23A 120.0

loop_
_geom_bond_atom_site_label_1
_geom_bond_atom_site_label_2
_geom_bond_distance
B1 C1 1.6336(17)
B1 C16 1.6352(18)
B1 C11 1.6411(17)
B1 C10 1.6448(17)
N1 C5 1.3436(16)
N1 C1 1.3508(16)
N1 H1 0.8800
N2 C6 1.3398(16)
N2 C10 1.3564(16)
N3 C15 1.3448(17)
N3 C11 1.3606(16)
C1 C2 1.3976(17)
C2 C3 1.3799(18)
C2 H2 0.9500
C3 C4 1.3928(18)
C3 H3 0.9500
C4 C5 1.3699(18)
C4 H4 0.9500
C5 H5 0.9500
C6 C7 1.3792(18)
C6 H6 0.9500
C7 C8 1.3873(18)
C7 H7 0.9500
C8 C9 1.3827(18)
C8 H8 0.9500
C9 C10 1.3985(17)
C9 H9 0.9500
C11 C12 1.4008(17)
C12 C13 1.3840(18)
C12 H12 0.9500
C13 C14 1.384(2)
C13 H13 0.9500
C14 C15 1.381(2)
C14 H14 0.9500
C15 H15 0.9500
C16 C17 1.3971(17)
C16 C21 1.4088(17)
C17 C18 1.3920(17)
C17 H17 0.9500
C18 C19 1.3930(17)
C18 H18 0.9500
C19 C20 1.4035(17)
C19 C22 1.4716(17)
C20 C21 1.3834(17)
C20 H20 0.9500
C21 H21 0.9500
C22 C23 1.3237(18)
C22 H22 0.9500
C23 H23B 0.9500
C23 H23A 0.9500

loop_
_geom_torsion_atom_site_label_1
_geom_torsion_atom_site_label_2
_geom_torsion_atom_site_label_3
_geom_torsion_atom_site_label_4
_geom_torsion
C5 N1 C1 C2 -0.18(17)
C5 N1 C1 B1 -177.59(10)
C16 B1 C1 N1 -157.86(10)
C11 B1 C1 N1 82.21(12)
C10 B1 C1 N1 -35.92(14)
C16 B1 C1 C2 25.03(16)
C11 B1 C1 C2 -94.90(13)
C10 B1 C1 C2 146.97(11)
N1 C1 C2 C3 0.28(17)
B1 C1 C2 C3 177.44(11)
C1 C2 C3 C4 -0.10(18)
C2 C3 C4 C5 -0.19(18)
C1 N1 C5 C4 -0.11(18)
C3 C4 C5 N1 0.29(18)
C10 N2 C6 C7 -1.16(18)
N2 C6 C7 C8 0.73(18)
C6 C7 C8 C9 0.01(18)
C7 C8 C9 C10 -0.32(19)
C6 N2 C10 C9 0.80(17)
C6 N2 C10 B1 179.36(10)
C8 C9 C10 N2 -0.08(18)
C8 C9 C10 B1 -178.56(11)
C1 B1 C10 N2 34.24(14)
C16 B1 C10 N2 156.83(10)
C11 B1 C10 N2 -82.19(13)
C1 B1 C10 C9 -147.28(11)
C16 B1 C10 C9 -24.69(15)
C11 B1 C10 C9 96.30(13)
C15 N3 C11 C12 0.90(17)
C15 N3 C11 B1 178.42(11)
C1 B1 C11 N3 27.13(14)
C16 B1 C11 N3 -93.49(12)
C10 B1 C11 N3 145.52(10)
C1 B1 C11 C12 -155.41(11)
C16 B1 C11 C12 83.97(13)
C10 B1 C11 C12 -37.02(15)
N3 C11 C12 C13 -0.59(18)
B1 C11 C12 C13 -178.02(11)
C11 C12 C13 C14 -0.15(18)
C12 C13 C14 C15 0.55(19)
C11 N3 C15 C14 -0.51(19)
C13 C14 C15 N3 -0.2(2)
C1 B1 C16 C17 -121.61(12)
C11 B1 C16 C17 -3.80(16)
C10 B1 C16 C17 116.70(12)
C1 B1 C16 C21 60.88(14)
C11 B1 C16 C21 178.69(10)
C10 B1 C16 C21 -60.81(14)
C21 C16 C17 C18 0.50(17)
B1 C16 C17 C18 -177.14(11)
C16 C17 C18 C19 -0.48(18)
C17 C18 C19 C20 0.13(17)
C17 C18 C19 C22 -178.43(11)
C18 C19 C20 C21 0.17(17)
C22 C19 C20 C21 178.67(11)
C19 C20 C21 C16 -0.13(19)
C17 C16 C21 C20 -0.20(17)
B1 C16 C21 C20 177.49(11)
C18 C19 C22 C23 -173.61(13)
C20 C19 C22 C23 7.9(2)
